data_2021560
loop_
_publ_author_name
'Daran, Jean-Claude'
'Morales-Cerrada, Roberto'
'Fliedel, Christophe'
'Gayet, Florence'
'Ladmiral, Vincent'
'Ameduri, Bruno'
'Poli, Rinaldo'

_publ_section_title
;
 Crystal structure of
 pentacarbonyl(2,2-difluoropropanethioato-\kS)manganese(I)
;
_journal_coeditor_code SU5491
_journal_issue 5
_journal_name_full 'Acta Crystallographica Section E Crystallographic Communications'
_journal_page_first 529
_journal_paper_doi 10.1107/S2056989019004134
_journal_volume 75
_journal_year 2019
_chemical_formula_iupac '[Mn (C3 H3 F2 O1 S) (C O)5]'
_chemical_formula_moiety 'C8 H3 F2 Mn O6 S'
_chemical_formula_sum 'C8 H3 F2 Mn O6 S'
_chemical_formula_weight 320.10
_chemical_name_systematic
;
Pentacarbonyl(2,2-difluoropropanethioato-\k<i>S</i>)manganese(I)
;
_space_group_crystal_system monoclinic
_space_group_IT_number 14
_space_group_name_Hall '-P 2ybc'
_space_group_name_H-M_alt 'P 1 21/c 1'
_symmetry_space_group_name_Hall '-P 2ybc'
_symmetry_space_group_name_H-M 'P 1 21/c 1'
_atom_sites_solution_hydrogens geom
_atom_sites_solution_primary direct
_atom_sites_solution_secondary difmap
_audit_creation_method SHELXL-2014/6
_cell_angle_alpha 90
_cell_angle_beta 97.149(3)
_cell_angle_gamma 90
_cell_formula_units_Z 4
_cell_length_a 6.3503(4)
_cell_length_b 14.9583(9)
_cell_length_c 12.3127(9)
_cell_measurement_reflns_used 9996
_cell_measurement_temperature 173(2)
_cell_measurement_theta_max 28.86
_cell_measurement_theta_min 2.15
_cell_volume 1160.49(13)
_computing_cell_refinement
;
SAINT (Bruker, 2014)
;
_computing_data_collection
;
APEX2 (Bruker, 2014)
;
_computing_data_reduction
;
SAINT (Bruker, 2014)
;
_computing_molecular_graphics
;
ORTEPIII (Burnett & Johnson, 1996), ORTEP-3 for Windows (Farrugia,
2012)
and Mercury (Macrae <i>et al.</i>,  2008)
;
_computing_publication_material
;
SHELXL2014 (Sheldrick, 2015)
;
_computing_structure_refinement
;
SHELXL2014 (Sheldrick, 2015)
;
_computing_structure_solution
;
SIR97 (Altomare <i>et al.</i>,  1999)
;
_diffrn_ambient_temperature 173(2)
_diffrn_measured_fraction_theta_full 1.000
_diffrn_measured_fraction_theta_max 1.000
_diffrn_measurement_device_type 'Nonius CAD-4 with APEXII CCD'
_diffrn_measurement_method '\f and \w scans'
_diffrn_radiation_monochromator graphite
_diffrn_radiation_source 'fine-focus sealed tube'
_diffrn_radiation_type MoK\a
_diffrn_radiation_wavelength 0.71073
_diffrn_reflns_av_R_equivalents 0.0428
_diffrn_reflns_av_unetI/netI 0.0161
_diffrn_reflns_limit_h_max 8
_diffrn_reflns_limit_h_min -8
_diffrn_reflns_limit_k_max 19
_diffrn_reflns_limit_k_min -19
_diffrn_reflns_limit_l_max 15
_diffrn_reflns_limit_l_min -15
_diffrn_reflns_number 43723
_diffrn_reflns_theta_full 27.099
_diffrn_reflns_theta_max 27.099
_diffrn_reflns_theta_min 2.723
_exptl_absorpt_coefficient_mu 1.359
_exptl_absorpt_correction_T_max 0.7462
_exptl_absorpt_correction_T_min 0.6211
_exptl_absorpt_correction_type multi-scan
_exptl_absorpt_process_details
;
(Blessing, 1995)
;
_exptl_crystal_colour colourless
_exptl_crystal_density_diffrn 1.832
_exptl_crystal_description thin_plate
_exptl_crystal_F_000 632
_exptl_crystal_size_max 0.400
_exptl_crystal_size_mid 0.260
_exptl_crystal_size_min 0.040
_refine_diff_density_max 0.547
_refine_diff_density_min -0.282
_refine_ls_extinction_method none
_refine_ls_goodness_of_fit_ref 1.041
_refine_ls_hydrogen_treatment constr
_refine_ls_matrix_type full
_refine_ls_number_parameters 175
_refine_ls_number_reflns 2554
_refine_ls_number_restraints 6
_refine_ls_restrained_S_all 1.065
_refine_ls_R_factor_all 0.0291
_refine_ls_R_factor_gt 0.0232
_refine_ls_shift/su_max 0.001
_refine_ls_shift/su_mean 0.000
_refine_ls_structure_factor_coef Fsqd
_refine_ls_weighting_details 'w=1/[\s^2^(Fo^2^)+(0.0330P)^2^+0.5266P] where P=(Fo^2^+2Fc^2^)/3'
_refine_ls_weighting_scheme calc
_refine_ls_wR_factor_gt 0.0587
_refine_ls_wR_factor_ref 0.0619
_reflns_number_gt 2261
_reflns_number_total 2554
_reflns_threshold_expression 'I > 2\s(I)'
_cod_data_source_file su5491sup1.cif
_cod_data_source_block 1
_cod_database_code 2021560
_shelx_space_group_comment
;
The symmetry employed for this shelxl refinement is uniquely defined
by the following loop, which should always be used as a source of
symmetry information in preference to the above space-group names.
They are only intended as comments.
;
_shelx_estimated_absorpt_t_min 0.612
_shelx_estimated_absorpt_t_max 0.948

loop_
_space_group_symop_operation_xyz
'x, y, z'
'-x, y+1/2, -z+1/2'
'-x, -y, -z'
'x, -y-1/2, z-1/2'

loop_
_atom_site_type_symbol
_atom_site_label
_atom_site_fract_x
_atom_site_fract_y
_atom_site_fract_z
_atom_site_U_iso_or_equiv
_atom_site_adp_type
_atom_site_calc_flag
_atom_site_occupancy
_atom_site_disorder_assembly
_atom_site_disorder_group
Mn Mn1 0.43292(4) 0.29392(2) 0.45193(2) 0.01827(8) Uani d 1 . .
S S1 0.53795(7) 0.42961(3) 0.37381(4) 0.02705(11) Uani d 1 . .
O O2 0.6662(2) 0.32546(9) 0.22242(11) 0.0380(3) Uani d 1 . .
O O11 0.2678(2) 0.13030(8) 0.54815(10) 0.0335(3) Uani d 1 . .
O O12 0.8262(2) 0.19606(9) 0.40668(12) 0.0386(3) Uani d 1 . .
O O13 0.1947(2) 0.24358(10) 0.23502(10) 0.0374(3) Uani d 1 . .
O O14 0.0554(2) 0.39501(10) 0.50870(13) 0.0429(3) Uani d 1 . .
O O15 0.6894(2) 0.35866(9) 0.65865(11) 0.0361(3) Uani d 1 . .
C C1 0.6470(3) 0.40015(11) 0.25739(14) 0.0258(3) Uani d 1 . .
C C11 0.3361(3) 0.19238(11) 0.51356(13) 0.0231(3) Uani d 1 . .
C C12 0.6773(3) 0.23362(11) 0.41940(14) 0.0249(3) Uani d 1 . .
C C13 0.2873(3) 0.26287(11) 0.31555(14) 0.0246(3) Uani d 1 . .
C C14 0.1982(3) 0.35751(11) 0.48685(14) 0.0264(3) Uani d 1 . .
C C15 0.5915(3) 0.33322(10) 0.58282(14) 0.0238(3) Uani d 1 . .
C C2 0.7351(3) 0.47775(12) 0.19361(16) 0.0348(4) Uani d 1 . .
C C3A 0.9645(4) 0.4925(2) 0.2222(2) 0.0413(6) Uani d 0.849(3) A 1
H H3A1 0.993454 0.510299 0.299223 0.062 Uiso calc 0.849(3) A 1
H H3A2 1.011515 0.539893 0.175822 0.062 Uiso calc 0.849(3) A 1
H H3A3 1.041157 0.437149 0.210635 0.062 Uiso calc 0.849(3) A 1
F F1A 0.6207(3) 0.55205(11) 0.2005(2) 0.0672(7) Uani d 0.849(3) A 1
F F2A 0.6999(3) 0.45454(13) 0.08233(12) 0.0604(6) Uani d 0.849(3) A 1
C C3B 0.952(2) 0.4766(13) 0.1799(15) 0.0413(6) Uani d 0.151(3) A 2
H H3B1 1.037235 0.468084 0.251102 0.062 Uiso calc 0.151(3) A 2
H H3B2 0.990454 0.533469 0.148047 0.062 Uiso calc 0.151(3) A 2
H H3B3 0.979264 0.427449 0.130863 0.062 Uiso calc 0.151(3) A 2
F F1B 0.7158(19) 0.5589(6) 0.2621(11) 0.0672(7) Uani d 0.151(3) A 2
F F2B 0.5979(18) 0.4975(8) 0.1138(8) 0.0604(6) Uani d 0.151(3) A 2

loop_
_atom_site_aniso_label
_atom_site_aniso_U_11
_atom_site_aniso_U_22
_atom_site_aniso_U_33
_atom_site_aniso_U_12
_atom_site_aniso_U_13
_atom_site_aniso_U_23
Mn1 0.01945(13) 0.01603(13) 0.01948(13) 0.00083(8) 0.00298(9) 0.00078(9)
S1 0.0315(2) 0.01629(19) 0.0345(2) 0.00001(15) 0.00874(18) 0.00293(16)
O2 0.0568(9) 0.0261(7) 0.0341(7) -0.0052(6) 0.0176(6) 0.0000(5)
O11 0.0430(7) 0.0257(6) 0.0326(7) -0.0076(5) 0.0081(6) 0.0041(5)
O12 0.0318(7) 0.0426(8) 0.0422(8) 0.0146(6) 0.0076(6) 0.0002(6)
O13 0.0402(7) 0.0454(8) 0.0250(7) -0.0088(6) -0.0029(6) 0.0005(6)
O14 0.0294(7) 0.0434(8) 0.0570(9) 0.0104(6) 0.0106(6) -0.0062(7)
O15 0.0456(8) 0.0279(7) 0.0319(7) -0.0035(6) -0.0072(6) -0.0033(5)
C1 0.0239(8) 0.0256(8) 0.0276(8) -0.0028(6) 0.0021(6) 0.0077(7)
C11 0.0254(8) 0.0241(8) 0.0197(8) 0.0009(6) 0.0028(6) -0.0022(6)
C12 0.0285(9) 0.0223(8) 0.0238(8) -0.0002(7) 0.0025(6) 0.0010(6)
C13 0.0263(8) 0.0217(8) 0.0266(9) -0.0010(6) 0.0069(7) 0.0047(6)
C14 0.0265(8) 0.0247(8) 0.0279(9) -0.0010(7) 0.0026(7) 0.0008(7)
C15 0.0270(8) 0.0163(8) 0.0286(8) 0.0014(6) 0.0053(7) 0.0018(6)
C2 0.0370(10) 0.0293(9) 0.0384(10) -0.0031(8) 0.0065(8) 0.0118(8)
C3A 0.0401(12) 0.0418(16) 0.0438(18) -0.0138(10) 0.0117(13) 0.0001(13)
F1A 0.0639(12) 0.0365(8) 0.1106(19) 0.0244(9) 0.0482(12) 0.0455(11)
F2A 0.0864(14) 0.0664(12) 0.0267(8) -0.0336(10) 0.0003(8) 0.0110(7)
C3B 0.0401(12) 0.0418(16) 0.0438(18) -0.0138(10) 0.0117(13) 0.0001(13)
F1B 0.0639(12) 0.0365(8) 0.1106(19) 0.0244(9) 0.0482(12) 0.0455(11)
F2B 0.0864(14) 0.0664(12) 0.0267(8) -0.0336(10) 0.0003(8) 0.0110(7)

loop_
_atom_type_symbol
_atom_type_description
_atom_type_scat_dispersion_real
_atom_type_scat_dispersion_imag
_atom_type_scat_source
C C 0.0033 0.0016 'International Tables Vol C Tables 4.2.6.8 and 6.1.1.4'
H H 0.0000 0.0000 'International Tables Vol C Tables 4.2.6.8 and 6.1.1.4'
O O 0.0106 0.0060 'International Tables Vol C Tables 4.2.6.8 and 6.1.1.4'
F F 0.0171 0.0103 'International Tables Vol C Tables 4.2.6.8 and 6.1.1.4'
Mn Mn 0.3368 0.7283 'International Tables Vol C Tables 4.2.6.8 and 6.1.1.4'
S S 0.1246 0.1234 'International Tables Vol C Tables 4.2.6.8 and 6.1.1.4'

loop_
_geom_angle_atom_site_label_1
_geom_angle_atom_site_label_2
_geom_angle_atom_site_label_3
_geom_angle
_geom_angle_publ_flag
C11 Mn1 C12 91.08(7) y
C11 Mn1 C13 90.69(7) y
C11 Mn1 C14 90.47(7) y
C11 Mn1 C15 94.32(7) y
C11 Mn1 S1 176.45(5) y
C12 Mn1 C15 87.96(7) y
C12 Mn1 S1 92.46(5) y
C13 Mn1 C12 91.07(7) y
C13 Mn1 C15 174.92(7) y
C13 Mn1 S1 88.91(5) y
C14 Mn1 C12 177.58(7) y
C14 Mn1 C13 90.77(7) y
C14 Mn1 C15 90.07(7) y
C14 Mn1 S1 86.01(5) y
C15 Mn1 S1 86.14(5) y
C1 S1 Mn1 106.26(6) ?
O2 C1 C2 117.03(16) ?
O2 C1 S1 126.92(13) ?
C2 C1 S1 116.02(13) ?
O11 C11 Mn1 176.70(15) ?
O12 C12 Mn1 175.65(15) ?
O13 C13 Mn1 177.98(15) ?
O14 C14 Mn1 179.09(17) ?
O15 C15 Mn1 177.59(15) ?
F1A C2 F2A 104.25(18) ?
F2B C2 C3B 119.9(9) ?
F1A C2 C3A 112.9(2) ?
F2A C2 C3A 107.65(19) ?
F2B C2 F1B 98.7(7) ?
C3B C2 F1B 103.2(8) ?
F2B C2 C1 108.2(4) ?
F1A C2 C1 110.99(16) ?
F2A C2 C1 106.65(15) ?
C3B C2 C1 118.3(8) ?
C3A C2 C1 113.66(18) ?
F1B C2 C1 105.3(4) ?
C2 C3A H3A1 109.5 ?
C2 C3A H3A2 109.5 ?
H3A1 C3A H3A2 109.5 ?
C2 C3A H3A3 109.5 ?
H3A1 C3A H3A3 109.5 ?
H3A2 C3A H3A3 109.5 ?
C2 C3B H3B1 109.5 ?
C2 C3B H3B2 109.5 ?
H3B1 C3B H3B2 109.5 ?
C2 C3B H3B3 109.5 ?
H3B1 C3B H3B3 109.5 ?
H3B2 C3B H3B3 109.5 ?

loop_
_geom_bond_atom_site_label_1
_geom_bond_atom_site_label_2
_geom_bond_distance
_geom_bond_publ_flag
Mn1 C11 1.8376(17) y
Mn1 C12 1.8807(17) y
Mn1 C13 1.8720(17) y
Mn1 C14 1.8631(17) y
Mn1 C15 1.8849(17) y
Mn1 S1 2.3768(5) ?
S1 C1 1.7250(18) ?
O2 C1 1.209(2) ?
O11 C11 1.131(2) ?
O12 C12 1.127(2) ?
O13 C13 1.126(2) ?
O14 C14 1.127(2) ?
O15 C15 1.122(2) ?
C1 C2 1.545(2) ?
C2 F2B 1.264(9) ?
C2 F1A 1.336(2) ?
C2 F2A 1.404(3) ?
C2 C3B 1.409(13) ?
C2 C3A 1.472(3) ?
C2 F1B 1.492(11) ?
C3A H3A1 0.9800 ?
C3A H3A2 0.9800 ?
C3A H3A3 0.9800 ?
C3B H3B1 0.9800 ?
C3B H3B2 0.9800 ?
C3B H3B3 0.9800 ?

loop_
_geom_hbond_atom_site_label_D
_geom_hbond_atom_site_label_H
_geom_hbond_atom_site_label_A
_geom_hbond_site_symmetry_A
_geom_hbond_distance_DH
_geom_hbond_distance_HA
_geom_hbond_distance_DA
_geom_hbond_angle_DHA
C3A H3A1 O14 3_666 0.98 2.81 3.732(3) 158
C3A H3A2 O12 2_755 0.98 2.79 3.753(3) 166
C3A H3A3 O11 4_665 0.98 2.79 3.564(3) 136
C3B H3B2 O12 2_755 0.98 2.81 3.777(19) 168
C3B H3B3 O11 4_665 0.98 2.37 3.165(15) 138
C3B H3B3 O11 4_665 0.98 2.37 3.165(15) 138

loop_
_geom_torsion_atom_site_label_1
_geom_torsion_atom_site_label_2
_geom_torsion_atom_site_label_3
_geom_torsion_atom_site_label_4
_geom_torsion
Mn1 S1 C1 C2 -177.98(11)
